data_1553397
loop_
_publ_author_name
'Tabefam, Marzieh'
'Moridi Farimani, Mahdi'
'Danton, Ombeline'
'Ramseyer, Justine'
'Nejad Ebrahimi, Samad'
'Neuburger, Markus'
'Kaiser, Marcel'
'Salehi, Peyman'
'Potterat, Olivier'
'Hamburger, Matthias'

_publ_section_title
;
 Antiprotozoal Isoprenoids from Salvia hydrangea.
;
_journal_issue 12
_journal_name_full 'Journal of natural products'
_journal_page_first 2682
_journal_page_last 2691
_journal_paper_doi 10.1021/acs.jnatprod.8b00498
_journal_volume 81
_journal_year 2018
_chemical_absolute_configuration ad
_chemical_formula_moiety 'C30 H42 O4'
_chemical_formula_sum 'C30 H42 O4'
_chemical_formula_weight 466.66
_space_group_IT_number 19
_space_group_name_Hall 'P 2ac 2ab'
_space_group_name_H-M_alt 'P 21 21 21'
_symmetry_cell_setting orthorhombic
_symmetry_space_group_name_Hall 'P 2ac 2ab'
_symmetry_space_group_name_H-M 'P 21 21 21'
_atom_sites_solution_hydrogens difmap
_atom_sites_solution_primary other
_cell_angle_alpha 90
_cell_angle_beta 90
_cell_angle_gamma 90
_cell_formula_units_Z 4
_cell_length_a 9.20900(10)
_cell_length_b 14.6102(2)
_cell_length_c 18.3937(3)
_cell_measurement_reflns_used 116904
_cell_measurement_temperature 123
_cell_measurement_theta_max 58
_cell_measurement_theta_min 2
_cell_volume 2474.79(6)
_computing_cell_refinement 'STOE X-AREA (Stoe & Cie 2011)'
_computing_data_collection 'STOE X-AREA (Stoe & Cie 2011)'
_computing_data_reduction 'STOE X-RED (Stoe & Cie 1996)'
_computing_molecular_graphics 'CAMERON (Watkin et al., 1996)'
_computing_publication_material 'CRYSTALS (Betteridge et al., 2003)'
_computing_structure_refinement 'CRYSTALS (Betteridge et al., 2003)'
_computing_structure_solution 'Superflip (Palatinus & Chapuis, 2007)'
_diffrn_ambient_temperature 123
_diffrn_detector Pilatus300K
_diffrn_detector_area_resol_mean 5.81
_diffrn_detector_type STOE
_diffrn_measured_fraction_theta_full 1.000
_diffrn_measured_fraction_theta_max 0.994
_diffrn_measurement_device Area
_diffrn_measurement_device_type 'Stoe StadiVari'
_diffrn_measurement_method '\f & \w scans'
_diffrn_radiation_monochromator 'Graded multilayer mirror'
_diffrn_radiation_type GaK\a
_diffrn_radiation_wavelength 1.34143
_diffrn_reflns_av_R_equivalents 0.025
_diffrn_reflns_limit_h_max 11
_diffrn_reflns_limit_h_min -7
_diffrn_reflns_limit_k_max 17
_diffrn_reflns_limit_k_min -18
_diffrn_reflns_limit_l_max 21
_diffrn_reflns_limit_l_min -23
_diffrn_reflns_number 50769
_diffrn_reflns_theta_full 56.146
_diffrn_reflns_theta_max 57.292
_diffrn_reflns_theta_min 3.361
_diffrn_source 'Metaljet D2'
_diffrn_source_current 2.860
_diffrn_source_power 0.200
_diffrn_source_voltage 70
_diffrn_standards_number 0
_exptl_absorpt_coefficient_mu 0.406
_exptl_absorpt_correction_T_max 0.98
_exptl_absorpt_correction_T_min 0.97
_exptl_absorpt_correction_type multi-scan
_exptl_absorpt_process_details 'DENZO/SCALEPACK (Otwinowski & Minor, 1997)'
_exptl_crystal_colour colourless
_exptl_crystal_density_diffrn 1.252
_exptl_crystal_density_method 'not measured'
_exptl_crystal_description plate
_exptl_crystal_F_000 1016
_exptl_crystal_recrystallization_method
; 
 
;
_exptl_crystal_size_max 0.210
_exptl_crystal_size_mid 0.120
_exptl_crystal_size_min 0.050
_refine_diff_density_max 0.25
_refine_diff_density_min -0.14
_refine_ls_abs_structure_details 'Flack (1983), 2192 Friedel-pairs'
_refine_ls_abs_structure_Flack -0.05(12)
_refine_ls_extinction_method None
_refine_ls_goodness_of_fit_ref 1.0761
_refine_ls_hydrogen_treatment mixed
_refine_ls_matrix_type full
_refine_ls_number_parameters 312
_refine_ls_number_reflns 4945
_refine_ls_number_restraints 2
_refine_ls_R_factor_all 0.0255
_refine_ls_R_factor_gt 0.0250
_refine_ls_shift/su_max 0.0007491
_refine_ls_shift/su_mean 0.0001211
_refine_ls_structure_factor_coef F
_refine_ls_weighting_details
;
 Method, part 1, Chebychev polynomial, (Watkin, 1994, Prince, 1982) 
 [weight] = 1.0/[A~0~*T~0~(x)+A~1~*T~1~(x) ... +A~n-1~]*T~n-1~(x)] 
 where A~i~ are the Chebychev coefficients listed below and x= Fcalc/Fmax 
 Method = Robust Weighting (Prince, 1982) 
 W = [weight] * [1-(deltaF/6*sigmaF)^2^]^2^ 
 A~i~ are: 
 0.456 0.322 0.207 
;
_refine_ls_weighting_scheme calc
_refine_ls_wR_factor_all 0.0297
_refine_ls_wR_factor_gt 0.0291
_refine_ls_wR_factor_ref 0.0290
_reflns_limit_h_max 11
_reflns_limit_h_min -11
_reflns_limit_k_max 18
_reflns_limit_k_min 0
_reflns_limit_l_max 23
_reflns_limit_l_min 0
_reflns_number_gt 4974
_reflns_number_total 5079
_reflns_threshold_expression I>2.0\s(I)
_oxford_diffrn_Wilson_B_factor 0.00
_oxford_diffrn_Wilson_scale 0.00
_oxford_refine_ls_r_factor_ref 0.0248
_oxford_refine_ls_scale 0.6591(6)
_oxford_reflns_number_all 5061
_oxford_reflns_threshold_expression_ref I>3.0\s(I)
_cod_data_source_file np8b00498_si_002.cif
_cod_data_source_block 1
_cod_depositor_comments
;
The following automatic conversions were performed:

data item '_atom_sites_solution_primary' value 'Other' was changed to
'other' in accordance with the
/home/saulius/struct/COD-crude-data/automatic-downloads/DataCite-retrospective/ACS/depositions/lib/dictionaries/cif_core.dic
dictionary named 'cif_core.dic' version 2.4.2 last updated on
2011-04-26.

Automatic conversion script
Id: cif_fix_values 6909 2019-04-08 15:41:33Z antanas 
;
_cod_database_code 1553397

loop_
_symmetry_equiv_pos_as_xyz
x,y,z
x+1/2,-y+1/2,-z
-x,y+1/2,-z+1/2
-x+1/2,-y,z+1/2

loop_
_atom_site_label
_atom_site_type_symbol
_atom_site_fract_x
_atom_site_fract_y
_atom_site_fract_z
_atom_site_U_iso_or_equiv
_atom_site_occupancy
_atom_site_adp_type
_atom_site_refinement_flags_posn
O1 O 0.51310(7) 0.61625(4) 0.79692(3) 0.0146 1.0000 Uani .
C2 C 0.63510(9) 0.61437(6) 0.75261(5) 0.0140 1.0000 Uani .
O3 O 0.75917(7) 0.58367(5) 0.79286(4) 0.0177 1.0000 Uani D
C4 C 0.61897(9) 0.55025(6) 0.68747(5) 0.0153 1.0000 Uani .
O5 O 0.57380(8) 0.47300(4) 0.69371(4) 0.0226 1.0000 Uani .
C6 C 0.67424(10) 0.59279(6) 0.61610(5) 0.0145 1.0000 Uani .
C7 C 0.57655(9) 0.67657(6) 0.60099(5) 0.0145 1.0000 Uani .
O8 O 0.52738(8) 0.69330(5) 0.54166(4) 0.0207 1.0000 Uani .
C9 C 0.54771(9) 0.73784(6) 0.66754(5) 0.0133 1.0000 Uani .
C10 C 0.66058(9) 0.71234(6) 0.72712(5) 0.0129 1.0000 Uani .
C11 C 0.81149(9) 0.71832(6) 0.69154(5) 0.0139 1.0000 Uani .
C12 C 0.82799(10) 0.63893(6) 0.63264(5) 0.0143 1.0000 Uani .
C13 C 0.93831(10) 0.56712(6) 0.65332(5) 0.0164 1.0000 Uani .
C14 C 1.06680(10) 0.55042(6) 0.62213(5) 0.0170 1.0000 Uani .
C15 C 1.12968(10) 0.60036(7) 0.55794(5) 0.0198 1.0000 Uani .
C16 C 1.16248(10) 0.47486(7) 0.65165(6) 0.0218 1.0000 Uani .
C17 C 0.83627(10) 0.81073(6) 0.65631(5) 0.0160 1.0000 Uani .
C18 C 0.72588(11) 0.86292(6) 0.63465(5) 0.0171 1.0000 Uani .
C19 C 0.56904(10) 0.83834(6) 0.64474(5) 0.0159 1.0000 Uani .
C20 C 0.99142(11) 0.83987(7) 0.64629(6) 0.0224 1.0000 Uani .
C21 C 0.63298(9) 0.76316(6) 0.79863(5) 0.0147 1.0000 Uani .
C22 C 0.51398(10) 0.70462(6) 0.83676(5) 0.0145 1.0000 Uani .
C23 C 0.36212(10) 0.74795(6) 0.83011(5) 0.0151 1.0000 Uani .
C24 C 0.32162(10) 0.77418(6) 0.75120(5) 0.0168 1.0000 Uani .
C25 C 0.38533(9) 0.72080(6) 0.68653(5) 0.0149 1.0000 Uani .
C26 C 0.23952(10) 0.69421(6) 0.87073(5) 0.0179 1.0000 Uani .
C27 C 0.29106(11) 0.67039(7) 0.94835(5) 0.0224 1.0000 Uani .
C28 C 0.43874(11) 0.62334(7) 0.95136(5) 0.0209 1.0000 Uani .
C29 C 0.55275(10) 0.68447(7) 0.91584(5) 0.0176 1.0000 Uani .
C30 C 0.19167(11) 0.60740(7) 0.83007(5) 0.0217 1.0000 Uani .
C31 C 0.10610(11) 0.75719(7) 0.87879(6) 0.0243 1.0000 Uani .
C32 C 0.68042(10) 0.52100(6) 0.55403(5) 0.0174 1.0000 Uani .
C33 C 0.76361(11) 0.55427(7) 0.48678(5) 0.0211 1.0000 Uani .
C34 C 0.53027(11) 0.48526(7) 0.53116(6) 0.0232 1.0000 Uani .
H31 H 0.7337(15) 0.5352(9) 0.8123(8) 0.0308(17) 1.0000 Uiso D
H111 H 0.8846 0.7073 0.7291 0.0148 1.0000 Uiso R
H121 H 0.8589 0.6681 0.5865 0.0155 1.0000 Uiso R
H131 H 0.9158 0.5321 0.6955 0.0209 1.0000 Uiso R
H151 H 1.2263 0.6240 0.5701 0.0313 1.0000 Uiso R
H152 H 1.0725 0.6522 0.5411 0.0305 1.0000 Uiso R
H153 H 1.1412 0.5578 0.5166 0.0288 1.0000 Uiso R
H163 H 1.2535 0.5005 0.6670 0.0333 1.0000 Uiso R
H162 H 1.1182 0.4438 0.6944 0.0342 1.0000 Uiso R
H161 H 1.1858 0.4296 0.6138 0.0331 1.0000 Uiso R
H181 H 0.7468 0.9199 0.6108 0.0206 1.0000 Uiso R
H191 H 0.5255 0.8797 0.6824 0.0214 1.0000 Uiso R
H192 H 0.5171 0.8485 0.5984 0.0196 1.0000 Uiso R
H203 H 0.9988 0.8968 0.6179 0.0334 1.0000 Uiso R
H202 H 1.0349 0.8520 0.6933 0.0346 1.0000 Uiso R
H201 H 1.0482 0.7917 0.6230 0.0326 1.0000 Uiso R
H211 H 0.7215 0.7615 0.8297 0.0189 1.0000 Uiso R
H212 H 0.6040 0.8254 0.7903 0.0196 1.0000 Uiso R
H231 H 0.3712 0.8062 0.8577 0.0174 1.0000 Uiso R
H241 H 0.3443 0.8387 0.7437 0.0203 1.0000 Uiso R
H242 H 0.2153 0.7661 0.7459 0.0194 1.0000 Uiso R
H251 H 0.3679 0.6541 0.6932 0.0164 1.0000 Uiso R
H252 H 0.3352 0.7390 0.6429 0.0185 1.0000 Uiso R
H271 H 0.2967 0.7274 0.9755 0.0283 1.0000 Uiso R
H272 H 0.2205 0.6310 0.9712 0.0274 1.0000 Uiso R
H281 H 0.4679 0.6114 1.0019 0.0248 1.0000 Uiso R
H282 H 0.4373 0.5645 0.9261 0.0231 1.0000 Uiso R
H291 H 0.5557 0.7439 0.9417 0.0219 1.0000 Uiso R
H292 H 0.6505 0.6569 0.9185 0.0219 1.0000 Uiso R
H303 H 0.1136 0.5766 0.8567 0.0335 1.0000 Uiso R
H302 H 0.2691 0.5630 0.8238 0.0319 1.0000 Uiso R
H301 H 0.1534 0.6228 0.7826 0.0313 1.0000 Uiso R
H313 H 0.0313 0.7268 0.9087 0.0377 1.0000 Uiso R
H312 H 0.1338 0.8156 0.9027 0.0359 1.0000 Uiso R
H311 H 0.0644 0.7711 0.8312 0.0355 1.0000 Uiso R
H321 H 0.7347 0.4691 0.5750 0.0219 1.0000 Uiso R
H331 H 0.7574 0.5090 0.4488 0.0331 1.0000 Uiso R
H332 H 0.8666 0.5629 0.4986 0.0315 1.0000 Uiso R
H333 H 0.7253 0.6111 0.4690 0.0317 1.0000 Uiso R
H343 H 0.5436 0.4353 0.4971 0.0350 1.0000 Uiso R
H342 H 0.4722 0.4618 0.5736 0.0359 1.0000 Uiso R
H341 H 0.4737 0.5327 0.5057 0.0334 1.0000 Uiso R

loop_
_atom_site_aniso_label
_atom_site_aniso_U_11
_atom_site_aniso_U_22
_atom_site_aniso_U_33
_atom_site_aniso_U_23
_atom_site_aniso_U_13
_atom_site_aniso_U_12
O1 0.0145(3) 0.0135(3) 0.0159(3) -0.0009(2) 0.0021(2) -0.0007(2)
C2 0.0133(4) 0.0149(4) 0.0138(4) 0.0020(3) -0.0003(3) 0.0012(3)
O3 0.0158(3) 0.0188(3) 0.0185(3) 0.0054(2) -0.0024(2) 0.0026(3)
C4 0.0127(4) 0.0141(4) 0.0191(4) 0.0003(3) -0.0005(3) 0.0033(3)
O5 0.0294(4) 0.0141(3) 0.0243(3) -0.0001(3) 0.0030(3) -0.0025(3)
C6 0.0139(4) 0.0144(4) 0.0151(4) -0.0016(3) 0.0001(3) 0.0009(3)
C7 0.0120(4) 0.0145(4) 0.0170(4) 0.0005(3) 0.0007(3) -0.0010(3)
O8 0.0220(3) 0.0231(3) 0.0169(3) -0.0007(3) -0.0030(3) 0.0048(3)
C9 0.0118(4) 0.0139(4) 0.0144(4) 0.0006(3) -0.0009(3) 0.0011(3)
C10 0.0119(4) 0.0128(4) 0.0139(4) 0.0000(3) -0.0009(3) 0.0004(3)
C11 0.0123(4) 0.0152(4) 0.0141(4) 0.0000(3) -0.0009(3) 0.0007(3)
C12 0.0130(4) 0.0149(4) 0.0150(4) 0.0007(3) 0.0001(3) 0.0004(3)
C13 0.0168(4) 0.0163(4) 0.0162(4) 0.0007(3) -0.0008(3) 0.0015(3)
C14 0.0157(4) 0.0171(4) 0.0183(4) -0.0027(3) -0.0030(3) 0.0010(3)
C15 0.0159(4) 0.0230(5) 0.0205(4) -0.0026(4) 0.0011(3) -0.0014(4)
C16 0.0176(4) 0.0221(5) 0.0258(5) -0.0016(4) -0.0023(4) 0.0060(4)
C17 0.0160(4) 0.0164(4) 0.0156(4) 0.0000(3) 0.0003(3) -0.0026(3)
C18 0.0200(4) 0.0137(4) 0.0175(4) 0.0013(3) 0.0007(3) -0.0019(3)
C19 0.0160(4) 0.0135(4) 0.0183(4) 0.0019(3) -0.0013(3) 0.0020(3)
C20 0.0172(4) 0.0223(4) 0.0276(5) 0.0046(4) 0.0018(4) -0.0043(4)
C21 0.0139(4) 0.0149(4) 0.0152(4) -0.0008(3) -0.0010(3) -0.0014(3)
C22 0.0155(4) 0.0135(4) 0.0146(4) -0.0019(3) -0.0004(3) -0.0007(3)
C23 0.0145(4) 0.0143(4) 0.0164(4) -0.0016(3) 0.0012(3) -0.0001(3)
C24 0.0142(4) 0.0180(4) 0.0183(4) -0.0009(3) 0.0006(3) 0.0037(3)
C25 0.0120(4) 0.0168(4) 0.0158(4) -0.0006(3) -0.0010(3) 0.0003(3)
C26 0.0148(4) 0.0201(4) 0.0187(4) -0.0013(3) 0.0033(3) -0.0007(4)
C27 0.0204(5) 0.0281(5) 0.0187(4) 0.0003(4) 0.0043(4) -0.0030(4)
C28 0.0226(5) 0.0246(5) 0.0154(4) 0.0031(4) 0.0014(4) -0.0025(4)
C29 0.0171(4) 0.0213(4) 0.0145(4) 0.0002(3) -0.0001(3) -0.0019(4)
C30 0.0186(4) 0.0205(5) 0.0259(5) -0.0006(4) 0.0022(4) -0.0052(4)
C31 0.0178(4) 0.0281(5) 0.0270(5) -0.0025(4) 0.0063(4) 0.0019(4)
C32 0.0165(4) 0.0169(4) 0.0190(4) -0.0044(3) -0.0013(4) 0.0015(3)
C33 0.0184(4) 0.0270(5) 0.0179(4) -0.0048(4) 0.0006(3) 0.0018(4)
C34 0.0207(5) 0.0255(5) 0.0234(5) -0.0071(4) -0.0012(4) -0.0042(4)

loop_
_atom_type_symbol
_atom_type_scat_dispersion_real
_atom_type_scat_dispersion_imag
_atom_type_scat_Cromer_Mann_a1
_atom_type_scat_Cromer_Mann_b1
_atom_type_scat_Cromer_Mann_a2
_atom_type_scat_Cromer_Mann_b2
_atom_type_scat_Cromer_Mann_a3
_atom_type_scat_Cromer_Mann_b3
_atom_type_scat_Cromer_Mann_a4
_atom_type_scat_Cromer_Mann_b4
_atom_type_scat_Cromer_Mann_c
_atom_type_scat_source
C 0.0137 0.0067 2.3100 20.8439 1.0200 10.2075 1.5886 0.5687 0.8650 51.6512 0.2156 'International Tables Vol C 4.2.6.8 and 6.1.1.4'
H 0.0000 0.0000 0.4930 10.5109 0.3229 26.1257 0.1402 3.1424 0.0408 57.7998 0.0030 'International Tables Vol C 4.2.6.8 and 6.1.1.4'
O 0.0389 0.0241 3.0485 13.2771 2.2868 5.7011 1.5463 0.3239 0.8670 32.9089 0.2508 'International Tables Vol C 4.2.6.8 and 6.1.1.4'

loop_
_geom_angle_atom_site_label_1
_geom_angle_atom_site_label_2
_geom_angle_atom_site_label_3
_geom_angle
_geom_angle_publ_flag
C2 O1 C22 107.61(6) yes
O1 C2 O3 110.37(7) yes
O1 C2 C4 113.19(7) yes
O3 C2 C4 106.90(7) yes
O1 C2 C10 106.65(7) yes
O3 C2 C10 109.27(7) yes
C4 C2 C10 110.45(7) yes
C2 O3 H31 105.4(10) no
C2 C4 O5 122.12(8) yes
C2 C4 C6 112.90(7) yes
O5 C4 C6 124.88(8) yes
C4 C6 C7 106.31(7) yes
C4 C6 C12 107.52(7) yes
C7 C6 C12 102.48(7) yes
C4 C6 C32 111.53(8) yes
C7 C6 C32 115.14(7) yes
C12 C6 C32 113.14(7) yes
C6 C7 O8 122.81(8) yes
C6 C7 C9 114.73(7) yes
O8 C7 C9 122.45(8) yes
C7 C9 C10 107.79(7) yes
C7 C9 C19 108.42(7) yes
C10 C9 C19 109.57(7) yes
C7 C9 C25 104.55(7) yes
C10 C9 C25 116.47(7) yes
C19 C9 C25 109.66(7) yes
C2 C10 C9 109.80(7) yes
C2 C10 C11 108.85(7) yes
C9 C10 C11 106.88(7) yes
C2 C10 C21 99.52(7) yes
C9 C10 C21 112.21(7) yes
C11 C10 C21 119.19(7) yes
C10 C11 C12 109.50(7) yes
C10 C11 C17 111.63(7) yes
C12 C11 C17 110.08(7) yes
C10 C11 H111 108.1 no
C12 C11 H111 107.2 no
C17 C11 H111 110.2 no
C11 C12 C6 110.61(7) yes
C11 C12 C13 113.49(7) yes
C6 C12 C13 110.57(7) yes
C11 C12 H121 107.3 no
C6 C12 H121 105.8 no
C13 C12 H121 108.7 no
C12 C13 C14 127.90(8) yes
C12 C13 H131 115.6 no
C14 C13 H131 116.3 no
C13 C14 C15 126.08(9) yes
C13 C14 C16 119.62(8) yes
C15 C14 C16 114.30(8) yes
C14 C15 H151 110.0 no
C14 C15 H152 114.8 no
H151 C15 H152 106.8 no
C14 C15 H153 109.9 no
H151 C15 H153 107.5 no
H152 C15 H153 107.7 no
C14 C16 H163 109.3 no
C14 C16 H162 112.2 no
H163 C16 H162 107.6 no
C14 C16 H161 111.3 no
H163 C16 H161 106.2 no
H162 C16 H161 110.0 no
C11 C17 C18 121.55(8) yes
C11 C17 C20 116.64(8) yes
C18 C17 C20 121.80(9) yes
C17 C18 C19 124.12(8) yes
C17 C18 H181 118.7 no
C19 C18 H181 117.2 no
C9 C19 C18 112.64(7) yes
C9 C19 H191 109.6 no
C18 C19 H191 109.0 no
C9 C19 H192 108.4 no
C18 C19 H192 108.9 no
H191 C19 H192 108.2 no
C17 C20 H203 111.7 no
C17 C20 H202 109.6 no
H203 C20 H202 106.9 no
C17 C20 H201 111.1 no
H203 C20 H201 109.8 no
H202 C20 H201 107.6 no
C10 C21 C22 103.73(7) yes
C10 C21 H211 110.2 no
C22 C21 H211 107.8 no
C10 C21 H212 111.7 no
C22 C21 H212 113.4 no
H211 C21 H212 109.9 no
C21 C22 O1 105.03(7) yes
C21 C22 C23 112.18(7) yes
O1 C22 C23 108.27(7) yes
C21 C22 C29 111.75(7) yes
O1 C22 C29 107.69(7) yes
C23 C22 C29 111.55(7) yes
C22 C23 C24 113.29(7) yes
C22 C23 C26 114.26(7) yes
C24 C23 C26 113.47(7) yes
C22 C23 H231 103.6 no
C24 C23 H231 106.7 no
C26 C23 H231 104.2 no
C23 C24 C25 120.53(7) yes
C23 C24 H241 108.7 no
C25 C24 H241 107.4 no
C23 C24 H242 107.5 no
C25 C24 H242 103.9 no
H241 C24 H242 108.2 no
C24 C25 C9 117.32(7) yes
C24 C25 H251 109.9 no
C9 C25 H251 109.8 no
C24 C25 H252 108.8 no
C9 C25 H252 103.2 no
H251 C25 H252 107.1 no
C23 C26 C27 109.44(8) yes
C23 C26 C30 112.86(7) yes
C27 C26 C30 110.62(8) yes
C23 C26 C31 108.74(8) yes
C27 C26 C31 106.88(8) yes
C30 C26 C31 108.10(8) yes
C26 C27 C28 114.16(8) yes
C26 C27 H271 107.3 no
C28 C27 H271 108.7 no
C26 C27 H272 109.3 no
C28 C27 H272 108.4 no
H271 C27 H272 108.9 no
C27 C28 C29 109.54(8) yes
C27 C28 H281 111.0 no
C29 C28 H281 108.7 no
C27 C28 H282 111.5 no
C29 C28 H282 108.7 no
H281 C28 H282 107.2 no
C22 C29 C28 111.11(7) yes
C22 C29 H291 107.2 no
C28 C29 H291 109.0 no
C22 C29 H292 109.8 no
C28 C29 H292 111.6 no
H291 C29 H292 108.0 no
C26 C30 H303 110.3 no
C26 C30 H302 113.5 no
H303 C30 H302 106.9 no
C26 C30 H301 110.6 no
H303 C30 H301 106.9 no
H302 C30 H301 108.4 no
C26 C31 H313 110.0 no
C26 C31 H312 110.5 no
H313 C31 H312 108.5 no
C26 C31 H311 110.5 no
H313 C31 H311 108.6 no
H312 C31 H311 108.7 no
C6 C32 C33 113.42(8) yes
C6 C32 C34 113.46(7) yes
C33 C32 C34 109.66(8) yes
C6 C32 H321 104.6 no
C33 C32 H321 107.8 no
C34 C32 H321 107.5 no
C32 C33 H331 109.7 no
C32 C33 H332 110.1 no
H331 C33 H332 107.8 no
C32 C33 H333 111.4 no
H331 C33 H333 109.0 no
H332 C33 H333 108.6 no
C32 C34 H343 108.6 no
C32 C34 H342 112.4 no
H343 C34 H342 108.2 no
C32 C34 H341 111.5 no
H343 C34 H341 106.8 no
H342 C34 H341 109.1 no

loop_
_geom_bond_atom_site_label_1
_geom_bond_atom_site_label_2
_geom_bond_distance
_geom_bond_publ_flag
O1 C2 1.3882(10) yes
O1 C22 1.4845(10) yes
C2 O3 1.4334(10) yes
C2 C4 1.5281(12) yes
C2 C10 1.5244(11) yes
O3 H31 0.827(12) no
C4 O5 1.2083(12) yes
C4 C6 1.5391(12) yes
C6 C7 1.5443(12) yes
C6 C12 1.5975(12) yes
C6 C32 1.5514(12) yes
C7 O8 1.2066(11) yes
C7 C9 1.5396(12) yes
C9 C10 1.5557(12) yes
C9 C19 1.5396(12) yes
C9 C25 1.5556(12) yes
C10 C11 1.5386(12) yes
C10 C21 1.5316(12) yes
C11 C12 1.5945(12) yes
C11 C17 1.5149(12) yes
C11 H111 0.978 no
C12 C13 1.5092(12) yes
C12 H121 0.992 no
C13 C14 1.3374(13) yes
C13 H131 0.952 no
C14 C15 1.5040(13) yes
C14 C16 1.5132(13) yes
C15 H151 0.980 no
C15 H152 0.973 no
C15 H153 0.988 no
C16 H163 0.960 no
C16 H162 0.996 no
C16 H161 0.984 no
C17 C18 1.3318(14) yes
C17 C20 1.5022(12) yes
C18 C19 1.4998(13) yes
C18 H181 0.960 no
C19 H191 1.003 no
C19 H192 0.989 no
C20 H203 0.984 no
C20 H202 0.969 no
C20 H201 0.976 no
C21 C22 1.5569(12) yes
C21 H211 0.995 no
C21 H212 0.960 no
C22 C23 1.5400(12) yes
C22 C29 1.5264(12) yes
C23 C24 1.5468(12) yes
C23 C26 1.5651(13) yes
C23 H231 0.995 no
C24 C25 1.5387(12) yes
C24 H241 0.976 no
C24 H242 0.991 no
C25 H251 0.995 no
C25 H252 0.963 no
C26 C27 1.5442(14) yes
C26 C30 1.5369(13) yes
C26 C31 1.5422(13) yes
C27 C28 1.5249(14) yes
C27 H271 0.972 no
C27 H272 0.964 no
C28 C29 1.5253(13) yes
C28 H281 0.984 no
C28 H282 0.977 no
C29 H291 0.991 no
C29 H292 0.987 no
C30 H303 0.980 no
C30 H302 0.971 no
C30 H301 0.968 no
C31 H313 0.988 no
C31 H312 0.993 no
C31 H311 0.978 no
C32 C33 1.5339(13) yes
C32 C34 1.5367(13) yes
C32 H321 0.987 no
C33 H331 0.963 no
C33 H332 0.981 no
C33 H333 0.959 no
C34 H343 0.969 no
C34 H342 1.006 no
C34 H341 0.985 no

loop_
_geom_hbond_atom_site_label_D
_geom_hbond_atom_site_label_H
_geom_hbond_atom_site_label_A
_geom_hbond_site_symmetry_A
_geom_hbond_angle_DHA
_geom_hbond_distance_DH
_geom_hbond_distance_HA
_geom_hbond_distance_DA
_geom_hbond_publ_flag
C13 H131 O3 . 124 0.95 2.42 3.0607(13) yes
C24 H241 O5 3_656 142 0.98 2.40 3.2238(13) yes
